data_4028407
loop_
_publ_author_name
'Vi Tuong Tran'
'K. A. Woerpel'

_publ_section_title
;
 Nucleophilic Addition to Silyl-Protected Five-Membered Ring Oxocarbenium
 Ions Governed by Stereoelectronic Effects
;
_journal_name_full 'Journal of Organic Chemistry'
_journal_page_first 6609
_journal_page_last 6621
_journal_paper_doi 10.1021/jo400945j
_journal_volume 78
_journal_year 2013
_chemical_formula_sum 'C26 H44 N4 O8 Si2'
_chemical_formula_weight 596.83
_chemical_name_systematic
; 
 ? 
;
_space_group_IT_number 14
_symmetry_cell_setting monoclinic
_symmetry_space_group_name_Hall '-P 2ybc'
_symmetry_space_group_name_H-M 'P 1 21/c 1'
_atom_sites_solution_hydrogens geom
_atom_sites_solution_primary direct
_atom_sites_solution_secondary difmap
_audit_creation_method SHELXL-97
_cell_angle_alpha 90.00
_cell_angle_beta 100.870(4)
_cell_angle_gamma 90.00
_cell_formula_units_Z 4
_cell_length_a 22.418(6)
_cell_length_b 7.6590(19)
_cell_length_c 18.298(5)
_cell_measurement_reflns_used 5762
_cell_measurement_temperature 100(2)
_cell_measurement_theta_max 22.30
_cell_measurement_theta_min 2.27
_cell_volume 3085.4(14)
_computing_cell_refinement 'Bruker SAINT'
_computing_data_collection 'Bruker APEX2'
_computing_data_reduction 'Bruker SAINT'
_computing_molecular_graphics 'Bruker SHELXTL'
_computing_publication_material 'Bruker SHELXTL'
_computing_structure_refinement 'SHELXL-97 (Sheldrick, 2008)'
_computing_structure_solution 'SHELXS-97 (Sheldrick, 2008)'
_diffrn_ambient_temperature 100(2)
_diffrn_measured_fraction_theta_full 1.000
_diffrn_measured_fraction_theta_max 1.000
_diffrn_measurement_device_type 'Bruker APEX-II CCD'
_diffrn_measurement_method '\w scans'
_diffrn_radiation_monochromator graphite
_diffrn_radiation_source 'fine-focus sealed tube'
_diffrn_radiation_type MoK\a
_diffrn_radiation_wavelength 0.71073
_diffrn_reflns_av_R_equivalents 0.1028
_diffrn_reflns_av_sigmaI/netI 0.2135
_diffrn_reflns_limit_h_max 23
_diffrn_reflns_limit_h_min -23
_diffrn_reflns_limit_k_max 8
_diffrn_reflns_limit_k_min -8
_diffrn_reflns_limit_l_max 19
_diffrn_reflns_limit_l_min -19
_diffrn_reflns_number 31572
_diffrn_reflns_theta_full 21.99
_diffrn_reflns_theta_max 21.99
_diffrn_reflns_theta_min 1.85
_exptl_absorpt_coefficient_mu 0.167
_exptl_absorpt_correction_T_max 0.9934
_exptl_absorpt_correction_T_min 0.9125
_exptl_absorpt_correction_type multi-scan
_exptl_absorpt_process_details SADABS
_exptl_crystal_colour yellow
_exptl_crystal_density_diffrn 1.285
_exptl_crystal_description needle
_exptl_crystal_F_000 1280
_exptl_crystal_size_max 0.56
_exptl_crystal_size_mid 0.09
_exptl_crystal_size_min 0.04
_refine_diff_density_max 0.527
_refine_diff_density_min -0.403
_refine_diff_density_rms 0.071
_refine_ls_extinction_method none
_refine_ls_goodness_of_fit_ref 1.033
_refine_ls_hydrogen_treatment constr
_refine_ls_matrix_type full
_refine_ls_number_parameters 369
_refine_ls_number_reflns 3768
_refine_ls_number_restraints 122
_refine_ls_restrained_S_all 1.049
_refine_ls_R_factor_all 0.1617
_refine_ls_R_factor_gt 0.0933
_refine_ls_shift/su_max 0.000
_refine_ls_shift/su_mean 0.000
_refine_ls_structure_factor_coef Fsqd
_refine_ls_weighting_details 'calc w=1/[\s^2^(Fo^2^)+(0.0380P)^2^+0.0000P] where P=(Fo^2^+2Fc^2^)/3'
_refine_ls_weighting_scheme calc
_refine_ls_wR_factor_gt 0.2181
_refine_ls_wR_factor_ref 0.2357
_reflns_number_gt 1719
_reflns_number_total 3768
_reflns_threshold_expression >2sigma(I)
_cod_data_source_file jo400945j_si_004.cif
_cod_data_source_block 12kaw3h2
_cod_original_cell_volume 3085.4(13)
_cod_original_sg_symbol_H-M 'P 1 21/c 1 '
_cod_database_code 4028407

loop_
_symmetry_equiv_pos_as_xyz
'x, y, z'
'-x, y+1/2, -z+1/2'
'-x, -y, -z'
'x, -y-1/2, z-1/2'

loop_
_atom_site_label
_atom_site_type_symbol
_atom_site_fract_x
_atom_site_fract_y
_atom_site_fract_z
_atom_site_U_iso_or_equiv
_atom_site_adp_type
_atom_site_occupancy
_atom_site_symmetry_multiplicity
_atom_site_calc_flag
_atom_site_refinement_flags
Si1 Si 0.19893(14) 0.0843(4) 0.01901(17) 0.0573(9) Uani 1 1 d .
Si2 Si 0.14161(14) -0.0737(4) 0.15085(18) 0.0607(10) Uani 1 1 d .
O1 O 0.1554(3) 0.0300(9) 0.0770(4) 0.065(2) Uani 1 1 d U
O2 O 0.2688(3) 0.1143(8) 0.0626(3) 0.0474(18) Uani 1 1 d .
O3 O 0.2040(3) -0.0894(9) 0.2117(4) 0.0532(19) Uani 1 1 d U
O4 O 0.3688(3) 0.1996(8) 0.1848(3) 0.0435(17) Uani 1 1 d .
O5 O 0.5348(3) 0.6373(8) 0.0054(3) 0.0369(16) Uani 1 1 d .
O6 O 0.6163(3) 0.7916(8) 0.0067(3) 0.0516(19) Uani 1 1 d U
O7 O 0.6323(3) 1.3722(8) 0.0976(4) 0.055(2) Uani 1 1 d U
O8 O 0.5695(3) 1.4662(8) 0.1642(4) 0.0461(18) Uani 1 1 d .
N1 N 0.4199(3) 0.6859(10) 0.1443(4) 0.035(2) Uani 1 1 d .
N2 N 0.4636(3) 0.7125(9) 0.1000(4) 0.0316(19) Uani 1 1 d .
H2N H 0.4692 0.6347 0.0666 0.038 Uiso 1 1 calc R
N3 N 0.5669(4) 0.7657(11) 0.0257(4) 0.037(2) Uani 1 1 d .
N4 N 0.5898(4) 1.3512(10) 0.1292(5) 0.046(2) Uani 1 1 d .
C1 C 0.3032(4) -0.0081(13) 0.1095(6) 0.050(3) Uani 1 1 d .
H1A H 0.3398 -0.0400 0.0893 0.060 Uiso 1 1 calc R
H1B H 0.2790 -0.1152 0.1119 0.060 Uiso 1 1 calc R
C2 C 0.3225(4) 0.0696(13) 0.1881(5) 0.043(3) Uani 1 1 d .
H2 H 0.3406 -0.0255 0.2227 0.051 Uiso 1 1 calc R
C3 C 0.2743(4) 0.1592(12) 0.2207(5) 0.041(3) Uani 1 1 d U
H3 H 0.2467 0.2225 0.1799 0.049 Uiso 1 1 calc R
C4 C 0.2356(5) 0.0363(14) 0.2591(6) 0.060(3) Uani 1 1 d U
H4A H 0.2625 -0.0236 0.3007 0.072 Uiso 1 1 calc R
H4B H 0.2061 0.1069 0.2805 0.072 Uiso 1 1 calc R
C5 C 0.3100(4) 0.2912(12) 0.2710(5) 0.043(3) Uani 1 1 d U
H5A H 0.3276 0.2387 0.3197 0.052 Uiso 1 1 calc R
H5B H 0.2841 0.3914 0.2791 0.052 Uiso 1 1 calc R
C6 C 0.3599(4) 0.3482(12) 0.2296(5) 0.040(3) Uani 1 1 d U
H6 H 0.3981 0.3733 0.2661 0.049 Uiso 1 1 calc R
C7 C 0.1764(5) 0.2999(17) -0.0182(7) 0.090(4) Uani 1 1 d DU
H7 H 0.1725 0.3612 0.0290 0.109 Uiso 1 1 calc R
C8 C 0.1132(5) 0.3218(19) -0.0606(8) 0.120(4) Uani 1 1 d DU
H8A H 0.1067 0.4438 -0.0761 0.179 Uiso 1 1 calc R
H8B H 0.0843 0.2895 -0.0289 0.179 Uiso 1 1 calc R
H8C H 0.1071 0.2464 -0.1047 0.179 Uiso 1 1 calc R
C9 C 0.2266(6) 0.4099(18) -0.0410(7) 0.105(5) Uani 1 1 d U
H9A H 0.2435 0.3479 -0.0793 0.157 Uiso 1 1 calc R
H9B H 0.2587 0.4306 0.0024 0.157 Uiso 1 1 calc R
H9C H 0.2097 0.5220 -0.0610 0.157 Uiso 1 1 calc R
C10 C 0.1976(5) -0.0965(16) -0.0467(6) 0.072(3) Uani 1 1 d .
H10 H 0.2142 -0.2009 -0.0168 0.087 Uiso 1 1 calc R
C11 C 0.1337(5) -0.1491(16) -0.0910(6) 0.088(4) Uani 1 1 d U
H11A H 0.1185 -0.0576 -0.1272 0.131 Uiso 1 1 calc R
H11B H 0.1055 -0.1633 -0.0564 0.131 Uiso 1 1 calc R
H11C H 0.1368 -0.2594 -0.1171 0.131 Uiso 1 1 calc R
C12 C 0.2369(5) -0.0695(16) -0.1043(6) 0.081(4) Uani 1 1 d U
H12A H 0.2390 -0.1785 -0.1318 0.121 Uiso 1 1 calc R
H12B H 0.2778 -0.0349 -0.0796 0.121 Uiso 1 1 calc R
H12C H 0.2192 0.0225 -0.1390 0.121 Uiso 1 1 calc R
C13 C 0.1219(6) -0.3044(16) 0.1225(7) 0.087(4) Uani 1 1 d U
H13 H 0.1485 -0.3323 0.0859 0.104 Uiso 1 1 calc R
C14 C 0.0562(5) -0.3306(17) 0.0780(7) 0.098(4) Uani 1 1 d U
H14A H 0.0544 -0.4375 0.0482 0.147 Uiso 1 1 calc R
H14B H 0.0447 -0.2304 0.0451 0.147 Uiso 1 1 calc R
H14C H 0.0280 -0.3406 0.1128 0.147 Uiso 1 1 calc R
C15 C 0.1382(6) -0.4418(17) 0.1831(7) 0.106(5) Uani 1 1 d U
H15A H 0.1149 -0.4206 0.2225 0.159 Uiso 1 1 calc R
H15B H 0.1817 -0.4352 0.2040 0.159 Uiso 1 1 calc R
H15C H 0.1284 -0.5580 0.1618 0.159 Uiso 1 1 calc R
C16 C 0.0859(6) 0.0657(18) 0.1865(7) 0.097(4) Uani 1 1 d U
H16 H 0.1081 0.1706 0.2102 0.116 Uiso 1 1 calc R
C17 C 0.0342(5) 0.1301(17) 0.1258(7) 0.095(4) Uani 1 1 d U
H17A H 0.0061 0.0335 0.1095 0.143 Uiso 1 1 calc R
H17B H 0.0508 0.1735 0.0835 0.143 Uiso 1 1 calc R
H17C H 0.0123 0.2245 0.1456 0.143 Uiso 1 1 calc R
C18 C 0.0586(6) -0.030(2) 0.2466(8) 0.115(4) Uani 1 1 d U
H18A H 0.0165 0.0083 0.2441 0.173 Uiso 1 1 calc R
H18B H 0.0825 -0.0028 0.2959 0.173 Uiso 1 1 calc R
H18C H 0.0593 -0.1562 0.2381 0.173 Uiso 1 1 calc R
C19 C 0.3434(4) 0.5039(11) 0.1786(5) 0.040(3) Uani 1 1 d .
H19A H 0.3045 0.4801 0.1443 0.048 Uiso 1 1 calc R
H19B H 0.3375 0.6075 0.2088 0.048 Uiso 1 1 calc R
C20 C 0.3908(4) 0.5426(12) 0.1344(5) 0.036(2) Uani 1 1 d .
H20 H 0.3994 0.4606 0.0989 0.043 Uiso 1 1 calc R
C21 C 0.4971(4) 0.8612(11) 0.1098(4) 0.026(2) Uani 1 1 d .
C22 C 0.5461(4) 0.8930(11) 0.0730(4) 0.026(2) Uani 1 1 d .
C23 C 0.5774(4) 1.0541(13) 0.0818(5) 0.038(2) Uani 1 1 d .
H23 H 0.6108 1.0749 0.0577 0.045 Uiso 1 1 calc R
C24 C 0.5588(4) 1.1781(12) 0.1252(5) 0.031(2) Uani 1 1 d .
C25 C 0.5117(4) 1.1507(12) 0.1625(5) 0.035(2) Uani 1 1 d .
H25 H 0.4999 1.2404 0.1927 0.042 Uiso 1 1 calc R
C26 C 0.4824(4) 0.9953(12) 0.1561(5) 0.032(2) Uani 1 1 d .
H26 H 0.4510 0.9762 0.1836 0.039 Uiso 1 1 calc R

loop_
_atom_site_aniso_label
_atom_site_aniso_U_11
_atom_site_aniso_U_22
_atom_site_aniso_U_33
_atom_site_aniso_U_23
_atom_site_aniso_U_13
_atom_site_aniso_U_12
Si1 0.053(2) 0.062(2) 0.060(2) 0.0016(18) 0.0184(17) 0.0004(17)
Si2 0.045(2) 0.070(2) 0.067(2) 0.0164(19) 0.0104(17) -0.0064(17)
O1 0.056(4) 0.081(4) 0.061(4) 0.007(3) 0.015(3) -0.006(3)
O2 0.040(4) 0.047(4) 0.056(5) 0.005(4) 0.012(4) 0.002(4)
O3 0.051(4) 0.052(4) 0.057(4) 0.007(3) 0.013(3) -0.012(3)
O4 0.042(4) 0.027(4) 0.065(5) -0.004(3) 0.019(4) 0.001(3)
O5 0.049(4) 0.025(4) 0.040(4) -0.003(3) 0.017(3) -0.006(3)
O6 0.054(4) 0.047(4) 0.062(4) -0.012(3) 0.032(4) -0.010(3)
O7 0.058(4) 0.034(4) 0.076(4) 0.003(3) 0.024(4) -0.004(3)
O8 0.057(5) 0.025(4) 0.056(5) -0.007(4) 0.011(4) 0.001(3)
N1 0.043(5) 0.029(5) 0.035(5) -0.005(4) 0.014(4) 0.011(4)
N2 0.037(5) 0.029(5) 0.034(5) 0.000(4) 0.017(4) 0.011(4)
N3 0.046(6) 0.037(6) 0.032(5) 0.001(4) 0.017(4) 0.002(5)
N4 0.050(6) 0.026(6) 0.059(6) -0.006(5) 0.002(5) 0.004(5)
C1 0.042(7) 0.038(7) 0.072(8) -0.008(6) 0.013(6) 0.011(5)
C2 0.037(6) 0.036(6) 0.056(7) -0.003(6) 0.012(5) -0.002(5)
C3 0.045(6) 0.035(6) 0.044(6) 0.004(5) 0.011(5) -0.003(5)
C4 0.058(5) 0.062(5) 0.063(5) 0.007(4) 0.019(4) -0.003(4)
C5 0.045(4) 0.044(4) 0.044(4) 0.004(4) 0.015(4) 0.002(4)
C6 0.045(4) 0.037(4) 0.040(4) -0.003(4) 0.010(4) 0.005(4)
C7 0.084(5) 0.089(5) 0.097(5) 0.014(4) 0.014(4) 0.004(4)
C8 0.106(7) 0.111(7) 0.134(7) 0.022(6) 0.003(6) -0.003(6)
C9 0.103(8) 0.102(8) 0.114(8) 0.024(7) 0.030(7) -0.004(7)
C10 0.061(8) 0.075(9) 0.085(9) -0.003(7) 0.023(7) -0.009(7)
C11 0.096(8) 0.096(8) 0.075(7) -0.010(6) 0.027(6) -0.028(6)
C12 0.089(7) 0.080(7) 0.081(7) -0.020(6) 0.038(6) -0.012(6)
C13 0.085(6) 0.080(6) 0.091(6) 0.008(4) 0.005(4) -0.009(4)
C14 0.082(8) 0.098(8) 0.108(8) 0.004(7) 0.001(7) -0.022(6)
C15 0.128(9) 0.088(8) 0.096(8) 0.009(7) 0.001(7) -0.016(7)
C16 0.097(5) 0.101(6) 0.095(5) 0.012(4) 0.026(4) 0.008(4)
C17 0.081(7) 0.100(8) 0.106(8) 0.015(7) 0.018(7) 0.012(6)
C18 0.117(7) 0.125(7) 0.114(7) 0.010(6) 0.046(6) 0.015(6)
C19 0.057(7) 0.029(6) 0.042(6) -0.008(5) 0.031(6) -0.002(5)
C20 0.056(7) 0.022(6) 0.034(6) -0.007(5) 0.021(5) -0.004(5)
C21 0.031(5) 0.021(6) 0.024(5) 0.006(5) 0.003(5) 0.001(5)
C22 0.035(5) 0.027(6) 0.020(5) 0.001(4) 0.016(4) 0.006(5)
C23 0.030(6) 0.045(7) 0.037(6) 0.005(5) 0.003(5) -0.002(5)
C24 0.032(6) 0.022(6) 0.037(6) 0.001(5) 0.000(5) -0.001(5)
C25 0.035(6) 0.029(6) 0.044(6) -0.011(5) 0.011(5) 0.010(5)
C26 0.037(6) 0.026(6) 0.039(6) -0.005(5) 0.018(5) 0.004(5)

loop_
_atom_type_symbol
_atom_type_description
_atom_type_scat_dispersion_real
_atom_type_scat_dispersion_imag
_atom_type_scat_source
C C 0.0033 0.0016 'International Tables Vol C Tables 4.2.6.8 and 6.1.1.4'
H H 0.0000 0.0000 'International Tables Vol C Tables 4.2.6.8 and 6.1.1.4'
N N 0.0061 0.0033 'International Tables Vol C Tables 4.2.6.8 and 6.1.1.4'
O O 0.0106 0.0060 'International Tables Vol C Tables 4.2.6.8 and 6.1.1.4'
Si Si 0.0817 0.0704 'International Tables Vol C Tables 4.2.6.8 and 6.1.1.4'

loop_
_geom_angle_atom_site_label_1
_geom_angle_atom_site_label_2
_geom_angle_atom_site_label_3
_geom_angle
O1 Si1 O2 110.8(4)
O1 Si1 C7 108.5(5)
O2 Si1 C7 103.2(5)
O1 Si1 C10 107.3(4)
O2 Si1 C10 108.8(4)
C7 Si1 C10 118.2(6)
O3 Si2 O1 109.2(4)
O3 Si2 C16 110.7(5)
O1 Si2 C16 104.7(5)
O3 Si2 C13 104.4(5)
O1 Si2 C13 107.4(5)
C16 Si2 C13 120.2(6)
Si1 O1 Si2 152.6(5)
C1 O2 Si1 124.9(6)
C4 O3 Si2 130.4(7)
C6 O4 C2 110.0(6)
C20 N1 N2 116.1(7)
C21 N2 N1 118.4(7)
C21 N2 H2N 120.8
N1 N2 H2N 120.8
O5 N3 O6 123.1(8)
O5 N3 C22 119.0(8)
O6 N3 C22 117.9(8)
O7 N4 O8 123.8(8)
O7 N4 C24 119.6(8)
O8 N4 C24 116.5(8)
O2 C1 C2 109.7(8)
O2 C1 H1A 109.7
C2 C1 H1A 109.7
O2 C1 H1B 109.7
C2 C1 H1B 109.7
H1A C1 H1B 108.2
O4 C2 C3 106.2(7)
O4 C2 C1 107.6(7)
C3 C2 C1 117.0(8)
O4 C2 H2 108.6
C3 C2 H2 108.6
C1 C2 H2 108.6
C5 C3 C2 102.3(7)
C5 C3 C4 114.6(8)
C2 C3 C4 114.4(8)
C5 C3 H3 108.4
C2 C3 H3 108.4
C4 C3 H3 108.4
O3 C4 C3 113.8(8)
O3 C4 H4A 108.8
C3 C4 H4A 108.8
O3 C4 H4B 108.8
C3 C4 H4B 108.8
H4A C4 H4B 107.7
C3 C5 C6 104.3(7)
C3 C5 H5A 110.9
C6 C5 H5A 110.9
C3 C5 H5B 110.9
C6 C5 H5B 110.9
H5A C5 H5B 108.9
O4 C6 C19 108.3(7)
O4 C6 C5 104.5(7)
C19 C6 C5 114.4(8)
O4 C6 H6 109.8
C19 C6 H6 109.8
C5 C6 H6 109.8
C8 C7 C9 118.2(11)
C8 C7 Si1 117.7(10)
C9 C7 Si1 115.9(9)
C8 C7 H7 99.6
C9 C7 H7 99.6
Si1 C7 H7 99.6
C7 C8 H8A 109.5
C7 C8 H8B 109.5
H8A C8 H8B 109.5
C7 C8 H8C 109.5
H8A C8 H8C 109.5
H8B C8 H8C 109.5
C7 C9 H9A 109.5
C7 C9 H9B 109.5
H9A C9 H9B 109.5
C7 C9 H9C 109.5
H9A C9 H9C 109.5
H9B C9 H9C 109.5
C12 C10 C11 105.8(9)
C12 C10 Si1 114.6(8)
C11 C10 Si1 115.8(8)
C12 C10 H10 106.7
C11 C10 H10 106.7
Si1 C10 H10 106.7
C10 C11 H11A 109.5
C10 C11 H11B 109.5
H11A C11 H11B 109.5
C10 C11 H11C 109.5
H11A C11 H11C 109.5
H11B C11 H11C 109.5
C10 C12 H12A 109.5
C10 C12 H12B 109.5
H12A C12 H12B 109.5
C10 C12 H12C 109.5
H12A C12 H12C 109.5
H12B C12 H12C 109.5
C15 C13 C14 111.4(11)
C15 C13 Si2 116.0(9)
C14 C13 Si2 114.7(9)
C15 C13 H13 104.4
C14 C13 H13 104.4
Si2 C13 H13 104.4
C13 C14 H14A 109.5
C13 C14 H14B 109.5
H14A C14 H14B 109.5
C13 C14 H14C 109.5
H14A C14 H14C 109.5
H14B C14 H14C 109.5
C13 C15 H15A 109.5
C13 C15 H15B 109.5
H15A C15 H15B 109.5
C13 C15 H15C 109.5
H15A C15 H15C 109.5
H15B C15 H15C 109.5
C17 C16 C18 108.8(11)
C17 C16 Si2 113.6(9)
C18 C16 Si2 111.3(10)
C17 C16 H16 107.7
C18 C16 H16 107.7
Si2 C16 H16 107.7
C16 C17 H17A 109.5
C16 C17 H17B 109.5
H17A C17 H17B 109.5
C16 C17 H17C 109.5
H17A C17 H17C 109.5
H17B C17 H17C 109.5
C16 C18 H18A 109.5
C16 C18 H18B 109.5
H18A C18 H18B 109.5
C16 C18 H18C 109.5
H18A C18 H18C 109.5
H18B C18 H18C 109.5
C20 C19 C6 112.1(8)
C20 C19 H19A 109.2
C6 C19 H19A 109.2
C20 C19 H19B 109.2
C6 C19 H19B 109.2
H19A C19 H19B 107.9
N1 C20 C19 119.8(8)
N1 C20 H20 120.1
C19 C20 H20 120.1
N2 C21 C26 120.3(8)
N2 C21 C22 122.9(8)
C26 C21 C22 116.8(8)
C23 C22 C21 120.7(8)
C23 C22 N3 116.7(8)
C21 C22 N3 122.6(8)
C24 C23 C22 118.5(8)
C24 C23 H23 120.8
C22 C23 H23 120.8
C23 C24 C25 122.3(8)
C23 C24 N4 117.3(8)
C25 C24 N4 120.4(9)
C26 C25 C24 119.8(8)
C26 C25 H25 120.1
C24 C25 H25 120.1
C25 C26 C21 121.8(8)
C25 C26 H26 119.1
C21 C26 H26 119.1

loop_
_geom_bond_atom_site_label_1
_geom_bond_atom_site_label_2
_geom_bond_distance
Si1 O1 1.626(7)
Si1 O2 1.634(7)
Si1 C7 1.821(13)
Si1 C10 1.830(12)
Si2 O3 1.620(7)
Si2 O1 1.646(7)
Si2 C16 1.851(13)
Si2 C13 1.871(12)
O2 C1 1.400(11)
O3 C4 1.396(11)
O4 C6 1.439(10)
O4 C2 1.448(10)
O5 N3 1.234(9)
O6 N3 1.236(8)
O7 N4 1.214(9)
O8 N4 1.227(9)
N1 C20 1.273(10)
N1 N2 1.399(9)
N2 C21 1.357(10)
N2 H2N 0.8800
N3 C22 1.439(10)
N4 C24 1.493(11)
C1 C2 1.542(12)
C1 H1A 0.9900
C1 H1B 0.9900
C2 C3 1.496(11)
C2 H2 1.0000
C3 C5 1.493(12)
C3 C4 1.536(12)
C3 H3 1.0000
C4 H4A 0.9900
C4 H4B 0.9900
C5 C6 1.527(11)
C5 H5A 0.9900
C5 H5B 0.9900
C6 C19 1.517(12)
C6 H6 1.0000
C7 C8 1.492(9)
C7 C9 1.525(15)
C7 H7 1.0000
C8 H8A 0.9800
C8 H8B 0.9800
C8 H8C 0.9800
C9 H9A 0.9800
C9 H9B 0.9800
C9 H9C 0.9800
C10 C12 1.510(13)
C10 C11 1.561(15)
C10 H10 1.0000
C11 H11A 0.9800
C11 H11B 0.9800
C11 H11C 0.9800
C12 H12A 0.9800
C12 H12B 0.9800
C12 H12C 0.9800
C13 C15 1.522(15)
C13 C14 1.556(16)
C13 H13 1.0000
C14 H14A 0.9800
C14 H14B 0.9800
C14 H14C 0.9800
C15 H15A 0.9800
C15 H15B 0.9800
C15 H15C 0.9800
C16 C17 1.528(16)
C16 C18 1.543(16)
C16 H16 1.0000
C17 H17A 0.9800
C17 H17B 0.9800
C17 H17C 0.9800
C18 H18A 0.9800
C18 H18B 0.9800
C18 H18C 0.9800
C19 C20 1.481(11)
C19 H19A 0.9900
C19 H19B 0.9900
C20 H20 0.9500
C21 C26 1.410(11)
C21 C22 1.414(11)
C22 C23 1.413(12)
C23 C24 1.355(11)
C23 H23 0.9500
C24 C25 1.376(11)
C25 C26 1.354(11)
C25 H25 0.9500
C26 H26 0.9500
